data_4003081
loop_
_publ_author_name
'Febriansyah, Benny'
'Koh, Teck Ming'
'Lekina, Yulia'
'Jamaludin, Nur Fadilah'
'Bruno, Annalisa'
'Ganguly, Rakesh'
'Shen, Ze Xiang'
'Mhaisalkar, Subodh G.'
'England, Jason'

_publ_section_title
;
 Improved Photovoltaic Efficiency and Amplified Photocurrent Generation in
 Mesoporous n = 1 Two-Dimensional Lead--Iodide Perovskite Solar Cells
;
_journal_issue 3
_journal_name_full 'Chemistry of Materials'
_journal_page_first 890
_journal_paper_doi 10.1021/acs.chemmater.8b04064
_journal_volume 31
_journal_year 2019
_chemical_formula_sum 'C10 H24 I10 N6 O2 Pb3'
_chemical_formula_weight 2150.92
_space_group_crystal_system monoclinic
_space_group_IT_number 15
_space_group_name_Hall '-C 2yc'
_space_group_name_H-M_alt 'C 1 2/c 1'
_symmetry_space_group_name_Hall '-C 2yc'
_symmetry_space_group_name_H-M 'C 1 2/c 1'
_atom_sites_solution_hydrogens mixed
_atom_sites_solution_primary dual
_audit_update_record
;
2018-05-07 deposited with the CCDC.
2018-08-23 downloaded from the CCDC.
;
_cell_angle_alpha 90
_cell_angle_beta 115.7582(10)
_cell_angle_gamma 90
_cell_formula_units_Z 4
_cell_length_a 20.6609(6)
_cell_length_b 8.9123(3)
_cell_length_c 22.7613(6)
_cell_measurement_reflns_used 9787
_cell_measurement_temperature 100.(2)
_cell_measurement_theta_max 40.7198
_cell_measurement_theta_min 2.1889
_cell_volume 3774.7(2)
_computing_cell_refinement 'SAINT V8.38A (Bruker AXS Inc., 2017)'
_computing_data_collection 'APEX3 (Bruker AXS Inc., 2017)'
_computing_data_reduction 'SAINT V8.38A (Bruker AXS Inc., 2017)'
_computing_publication_material 'APEX3 (Bruker AXS Inc., 2017)'
_computing_structure_refinement 'SHELXL-2016/6 (Sheldrick, 2016)'
_computing_structure_solution 'XT, VERSION 2014/5'
_diffrn_ambient_temperature 100.(2)
_diffrn_detector_area_resol_mean 7.4074
_diffrn_measured_fraction_theta_full 0.999
_diffrn_measured_fraction_theta_max 0.999
_diffrn_measurement_device_type 'Photon II CPADs detector'
_diffrn_measurement_method 'phi and omega scans'
_diffrn_radiation_monochromator 'Multilayer Mirror'
_diffrn_radiation_type MoK\a
_diffrn_radiation_wavelength 0.71073
_diffrn_reflns_av_R_equivalents 0.0610
_diffrn_reflns_av_unetI/netI 0.0306
_diffrn_reflns_limit_h_max 30
_diffrn_reflns_limit_h_min -30
_diffrn_reflns_limit_k_max 13
_diffrn_reflns_limit_k_min -13
_diffrn_reflns_limit_l_max 33
_diffrn_reflns_limit_l_min -33
_diffrn_reflns_number 58051
_diffrn_reflns_theta_full 32.00
_diffrn_reflns_theta_max 32.00
_diffrn_reflns_theta_min 2.19
_diffrn_source 'Incoatec microfocus source'
_diffrn_source_type 'Bruker D8 Quest'
_exptl_absorpt_coefficient_mu 21.545
_exptl_absorpt_correction_T_max 0.67
_exptl_absorpt_correction_T_min 0.26
_exptl_absorpt_correction_type multi-scan
_exptl_absorpt_process_details
;
SADABS-2016/2 - Bruker AXS area detector scaling and absorption correction
;
_exptl_crystal_colour yellow
_exptl_crystal_density_diffrn 3.785
_exptl_crystal_density_method 'not measured'
_exptl_crystal_description prism
_exptl_crystal_F_000 3672
_exptl_crystal_size_max 0.120
_exptl_crystal_size_mid 0.040
_exptl_crystal_size_min 0.020
_refine_diff_density_max 2.007
_refine_diff_density_min -1.157
_refine_ls_extinction_coef 0.000254(6)
_refine_ls_extinction_method 'SHELXL-2016/6 (Sheldrick 2016)'
_refine_ls_goodness_of_fit_ref 1.111
_refine_ls_hydrogen_treatment constr
_refine_ls_matrix_type full
_refine_ls_number_parameters 143
_refine_ls_number_reflns 6551
_refine_ls_number_restraints 0
_refine_ls_restrained_S_all 1.111
_refine_ls_R_factor_all 0.0263
_refine_ls_R_factor_gt 0.0221
_refine_ls_shift/su_max 0.003
_refine_ls_shift/su_mean 0.000
_refine_ls_structure_factor_coef Fsqd
_refine_ls_weighting_details 'w=1/[\s^2^(Fo^2^)+(0.0050P)^2^+13.2962P] where P=(Fo^2^+2Fc^2^)/3'
_refine_ls_weighting_scheme calc
_refine_ls_wR_factor_gt 0.0422
_refine_ls_wR_factor_ref 0.0437
_reflns_number_gt 6012
_reflns_number_total 6551
_reflns_threshold_expression 'I > 2\s(I)'
_cod_data_source_file cm8b04064_si_002.cif
_cod_data_source_block (PyrzEA)[Pb2I6]
_cod_depositor_comments
;
The following automatic conversions were performed:

'_exptl_absorpt_correction_type' value 'Multi-Scan' changed to
'multi-scan' according to
/home/data/users/saulius/crontab/automatic-downloads/current/ACS/lib/dictionaries/cif_core.dic
dictionary named 'cif_core.dic' version 2.4.2 from 2011-04-26.

Automatic conversion script
Id: cif_fix_values 4973 2017-02-22 13:04:09Z antanas 
;
_cod_database_code 4003081

loop_
_space_group_symop_operation_xyz
'x, y, z'
'-x, y, -z+1/2'
'x+1/2, y+1/2, z'
'-x+1/2, y+1/2, -z+1/2'
'-x, -y, -z'
'x, -y, z-1/2'
'-x+1/2, -y+1/2, -z'
'x+1/2, -y+1/2, z-1/2'

loop_
_atom_site_type_symbol
_atom_site_label
_atom_site_fract_x
_atom_site_fract_y
_atom_site_fract_z
_atom_site_U_iso_or_equiv
_atom_site_adp_type
_atom_site_calc_flag
_atom_site_refinement_flags_adp
_atom_site_refinement_flags_occupancy
_atom_site_refinement_flags_posn
_atom_site_occupancy
C C1 0.3241(2) 0.6453(4) 0.69455(19) 0.0150(7) Uani d . . . 1
H H1 0.362051 0.57632 0.716596 0.018 Uiso calc U . R 1
C C2 0.3315(2) 0.7859(5) 0.6723(2) 0.0177(8) Uani d . . . 1
H H2 0.37454 0.831567 0.675843 0.021 Uiso calc U . R 1
C C3 0.2631(2) 0.8460(4) 0.64404(19) 0.0160(8) Uani d . . . 1
H H3 0.250613 0.94232 0.624477 0.019 Uiso calc U . R 1
C C4 0.1391(2) 0.7538(4) 0.62391(19) 0.0147(7) Uani d . . . 1
H H4A 0.124836 0.860414 0.621825 0.018 Uiso calc U . R 1
H H4B 0.12487 0.702317 0.655011 0.018 Uiso calc U . R 1
C C5 0.0987(2) 0.6841(4) 0.55707(19) 0.0150(7) Uani d . . . 1
H H5A 0.118186 0.582617 0.557165 0.018 Uiso calc U . R 1
H H5B 0.047484 0.673068 0.547856 0.018 Uiso calc U . R 1
I I1 0.48307(2) -0.01054(3) 0.63099(2) 0.01159(5) Uani d . . . 1
I I2 0.48509(2) 0.48499(3) 0.65051(2) 0.01246(5) Uani d . . . 1
I I3 0.40526(2) 0.32943(3) 0.45181(2) 0.01278(5) Uani d . . . 1
I I4 0.25261(2) -0.01508(3) 0.48455(2) 0.01089(5) Uani d . . . 1
I I5 0.33049(2) 0.22242(3) 0.69365(2) 0.01097(5) Uani d . . . 1
N N1 0.25434(18) 0.6224(3) 0.67978(16) 0.0130(6) Uani d . . . 1
N N2 0.21715(18) 0.7457(3) 0.64873(16) 0.0119(6) Uani d . . . 1
N N3 0.10374(18) 0.7752(3) 0.50398(15) 0.0122(6) Uani d . . . 1
H H3A 0.09013 0.87128 0.506223 0.018 Uiso calc U . R 1
H H3B 0.074302 0.735206 0.464537 0.018 Uiso calc U . R 1
H H3C 0.149865 0.774336 0.50889 0.018 Uiso calc U . R 1
O O1 0.17507(16) 0.3988(3) 0.69136(15) 0.0183(6) Uani d . . . 1
H H1O 0.137032 0.417716 0.694546 0.027 Uiso d U . R 1
H H2O 0.177231 0.331365 0.665937 0.027 Uiso d U . R 1
Pb Pb1 0.36379(2) 0.25293(2) 0.56520(2) 0.00968(3) Uani d . . . 1
Pb Pb2 0.5 0.22921(2) 0.75 0.00955(4) Uani d T P S 1

loop_
_atom_site_aniso_label
_atom_site_aniso_U_11
_atom_site_aniso_U_22
_atom_site_aniso_U_33
_atom_site_aniso_U_12
_atom_site_aniso_U_13
_atom_site_aniso_U_23
C1 0.0105(18) 0.0181(17) 0.0150(18) -0.0010(15) 0.0043(15) -0.0038(14)
C2 0.020(2) 0.0192(18) 0.0146(18) -0.0080(16) 0.0074(16) -0.0024(15)
C3 0.021(2) 0.0126(16) 0.0130(17) -0.0051(15) 0.0062(16) -0.0008(14)
C4 0.0147(19) 0.0182(17) 0.0127(17) 0.0065(15) 0.0073(15) 0.0020(14)
C5 0.0115(18) 0.0196(18) 0.0134(17) 0.0007(15) 0.0050(15) 0.0065(14)
I1 0.00908(11) 0.01211(10) 0.01361(11) 0.00029(8) 0.00495(9) -0.00200(8)
I2 0.01229(11) 0.01370(10) 0.00956(10) -0.00313(9) 0.00306(9) 0.00133(8)
I3 0.01246(11) 0.01660(11) 0.01065(10) 0.00123(9) 0.00631(9) 0.00076(9)
I4 0.00892(11) 0.01202(10) 0.01128(10) 0.00096(8) 0.00397(8) -0.00077(8)
I5 0.00793(10) 0.01412(10) 0.01134(10) -0.00072(8) 0.00464(9) -0.00033(8)
N1 0.0149(16) 0.0115(14) 0.0120(14) 0.0014(12) 0.0053(13) 0.0007(11)
N2 0.0127(16) 0.0136(14) 0.0098(14) 0.0017(12) 0.0051(12) 0.0011(11)
N3 0.0125(16) 0.0136(14) 0.0098(14) 0.0015(12) 0.0044(12) 0.0006(11)
O1 0.0166(15) 0.0173(13) 0.0267(16) -0.0010(12) 0.0148(13) -0.0027(12)
Pb1 0.00760(6) 0.01217(6) 0.00827(6) 0.00005(5) 0.00252(5) 0.00023(5)
Pb2 0.00762(9) 0.01284(8) 0.00738(8) 0 0.00250(7) 0

loop_
_atom_type_symbol
_atom_type_description
_atom_type_scat_dispersion_real
_atom_type_scat_dispersion_imag
_atom_type_scat_source
C C 0.0033 0.0016 'International Tables Vol C Tables 4.2.6.8 and 6.1.1.4'
H H 0.0000 0.0000 'International Tables Vol C Tables 4.2.6.8 and 6.1.1.4'
N N 0.0061 0.0033 'International Tables Vol C Tables 4.2.6.8 and 6.1.1.4'
Pb Pb -3.3944 10.1111 'International Tables Vol C Tables 4.2.6.8 and 6.1.1.4'
I I -0.4742 1.8119 'International Tables Vol C Tables 4.2.6.8 and 6.1.1.4'
O O 0.0106 0.0060 'International Tables Vol C Tables 4.2.6.8 and 6.1.1.4'

loop_
_geom_angle_atom_site_label_1
_geom_angle_atom_site_label_2
_geom_angle_atom_site_label_3
_geom_angle_site_symmetry_1
_geom_angle_site_symmetry_3
_geom_angle
N1 C1 C2 . . 108.8(4)
N1 C1 H1 . . 125.6
C2 C1 H1 . . 125.6
C3 C2 C1 . . 105.6(4)
C3 C2 H2 . . 127.2
C1 C2 H2 . . 127.2
N2 C3 C2 . . 108.7(3)
N2 C3 H3 . . 125.6
C2 C3 H3 . . 125.6
N2 C4 C5 . . 113.8(3)
N2 C4 H4A . . 108.8
C5 C4 H4A . . 108.8
N2 C4 H4B . . 108.8
C5 C4 H4B . . 108.8
H4A C4 H4B . . 107.7
N3 C5 C4 . . 112.8(3)
N3 C5 H5A . . 109.0
C4 C5 H5A . . 109.0
N3 C5 H5B . . 109.0
C4 C5 H5B . . 109.0
H5A C5 H5B . . 107.8
Pb1 I1 Pb2 . . 72.790(6)
Pb2 I2 Pb1 . . 76.808(6)
Pb1 I4 Pb1 7_556 . 84.344(7)
Pb2 I5 Pb1 . . 74.740(6)
C1 N1 N2 . . 108.1(3)
C3 N2 N1 . . 108.8(3)
C3 N2 C4 . . 129.6(3)
N1 N2 C4 . . 121.6(3)
C5 N3 H3A . . 109.5
C5 N3 H3B . . 109.5
H3A N3 H3B . . 109.5
C5 N3 H3C . . 109.5
H3A N3 H3C . . 109.5
H3B N3 H3C . . 109.5
H1O O1 H2O . . 122.1
I3 Pb1 I2 . . 86.342(7)
I3 Pb1 I4 . 7_556 88.969(7)
I2 Pb1 I4 . 7_556 90.742(7)
I3 Pb1 I1 . . 96.463(7)
I2 Pb1 I1 . . 87.137(8)
I4 Pb1 I1 7_556 . 174.027(7)
I3 Pb1 I4 . . 94.216(7)
I2 Pb1 I4 . . 173.586(8)
I4 Pb1 I4 7_556 . 95.655(7)
I1 Pb1 I4 . . 86.451(7)
I3 Pb1 I5 . . 171.311(8)
I2 Pb1 I5 . . 85.689(7)
I4 Pb1 I5 7_556 . 87.678(7)
I1 Pb1 I5 . . 86.595(7)
I4 Pb1 I5 . . 94.089(7)
I2 Pb2 I2 2_656 . 86.612(10)
I2 Pb2 I5 2_656 . 92.909(7)
I2 Pb2 I5 . . 88.688(7)
I2 Pb2 I5 2_656 2_656 88.688(7)
I2 Pb2 I5 . 2_656 92.909(7)
I5 Pb2 I5 . 2_656 177.807(11)
I2 Pb2 I1 2_656 2_656 86.367(6)
I2 Pb2 I1 . 2_656 172.973(8)
I5 Pb2 I1 . 2_656 91.365(6)
I5 Pb2 I1 2_656 2_656 87.234(6)
I2 Pb2 I1 2_656 . 172.972(8)
I2 Pb2 I1 . . 86.366(7)
I5 Pb2 I1 . . 87.234(6)
I5 Pb2 I1 2_656 . 91.366(6)
I1 Pb2 I1 2_656 . 100.656(10)

loop_
_geom_bond_atom_site_label_1
_geom_bond_atom_site_label_2
_geom_bond_site_symmetry_2
_geom_bond_distance
C1 N1 . 1.346(5)
C1 C2 . 1.384(6)
C1 H1 . 0.95
C2 C3 . 1.381(6)
C2 H2 . 0.95
C3 N2 . 1.341(5)
C3 H3 . 0.95
C4 N2 . 1.460(5)
C4 C5 . 1.515(6)
C4 H4A . 0.99
C4 H4B . 0.99
C5 N3 . 1.496(5)
C5 H5A . 0.99
C5 H5B . 0.99
I1 Pb1 . 3.2591(3)
I1 Pb2 . 3.3470(3)
I2 Pb2 . 3.1326(3)
I2 Pb1 . 3.1780(3)
I3 Pb1 . 3.1277(3)
I4 Pb1 7_556 3.1870(3)
I4 Pb1 . 3.2691(3)
I5 Pb2 . 3.1638(3)
I5 Pb1 . 3.2929(3)
N1 N2 . 1.352(4)
N3 H3A . 0.91
N3 H3B . 0.91
N3 H3C . 0.91
O1 H1O . 0.837
O1 H2O . 0.8491
